data_4309407
loop_
_publ_author_name
'Motoki Takuma'
'Yasuhiro Ohki'
'Kazuyuki Tatsumi'

_publ_section_title
;
Sulfido-Bridged Dinuclear Molybdenum-Copper Complexes Related to the
Active Site of CO Dehydrogenase:
[(dithiolate)Mo(O)S2Cu(SAr)]2- (dithiolate = 1,2-S2C6H4, 1,2-S2C6H2-3,6-Cl2,
1,2-S2C2H4)
;
_journal_name_full 'Inorganic Chemistry'
_journal_page_first 6034
_journal_page_last 6043
_journal_paper_doi 10.1021/ic050294v
_journal_volume 44
_journal_year 2005
_chemical_formula_sum 'C22 H45 Cu Mo N2 O2 S3'
_chemical_formula_weight 625.28
_space_group_IT_number 5
_symmetry_cell_setting monoclinic
_symmetry_Int_Tables_number 5
_symmetry_space_group_name_Hall 'C 2y'
_symmetry_space_group_name_H-M 'C 1 2 1'
_audit_creation_date 'Sat Dec 18 23:44:22 2004'
_audit_creation_method 'by teXsan'
_cell_angle_alpha 90
_cell_angle_beta 96.055(6)
_cell_angle_gamma 90
_cell_formula_units_Z 4
_cell_length_a 15.928(8)
_cell_length_b 8.755(4)
_cell_length_c 20.77(1)
_cell_measurement_reflns_used 5893
_cell_measurement_temperature 173.2
_cell_measurement_theta_max 31.0
_cell_measurement_theta_min 2.7
_cell_volume 2880(2)
_computing_cell_refinement CRYSTALCLEAR
_computing_data_collection CRYSTALCLEAR
_computing_data_reduction 'teXsan Ver. 1.11'
_computing_publication_material 'teXsan Ver. 1.11'
_computing_structure_refinement 'teXsan Ver. 1.10'
_computing_structure_solution SIR92
_diffrn_detector_area_resol_mean 14.62
_diffrn_measured_fraction_theta_full 0.9737
_diffrn_measured_fraction_theta_max 0.9737
_diffrn_measurement_device_type 'Rigaku/MSC Mercury CCD'
_diffrn_measurement_method \w
_diffrn_radiation_type 'Mo K\a'
_diffrn_radiation_wavelength 0.7107
_diffrn_reflns_av_R_equivalents 0.042
_diffrn_reflns_limit_h_max 20
_diffrn_reflns_limit_h_min -20
_diffrn_reflns_limit_k_max 11
_diffrn_reflns_limit_k_min -9
_diffrn_reflns_limit_l_max 26
_diffrn_reflns_limit_l_min -23
_diffrn_reflns_number 12590
_diffrn_reflns_theta_full 27.50
_diffrn_reflns_theta_max 27.50
_exptl_absorpt_coefficient_mu 1.410
_exptl_absorpt_correction_T_max 0.754
_exptl_absorpt_correction_T_min 0.605
_exptl_absorpt_correction_type multi-scan
_exptl_absorpt_process_details '(Jacobson, 1998)'
_exptl_crystal_colour Yellow
_exptl_crystal_density_diffrn 1.442
_exptl_crystal_density_method 'not measured'
_exptl_crystal_description Platelet
_exptl_crystal_size_max 0.200
_exptl_crystal_size_mid 0.200
_exptl_crystal_size_min 0.200
_refine_diff_density_max 1.14
_refine_diff_density_min -0.51
_refine_ls_extinction_method none
_refine_ls_goodness_of_fit_ref 1.159
_refine_ls_hydrogen_treatment noref
_refine_ls_number_parameters 279
_refine_ls_number_reflns 3435
_refine_ls_R_factor_gt 0.0368
_refine_ls_shift/su_max 0.0002
_refine_ls_structure_factor_coef F
_refine_ls_weighting_details 'w = 1/[\s^2^(Fo) + 0.00010|Fo|^2^]'
_refine_ls_weighting_scheme calc
_refine_ls_wR_factor_ref 0.0473
_reflns_number_gt 3174
_reflns_number_total 3442
_reflns_threshold_expression F^2^>2.0\s(F^2^)
_cod_data_source_file ic050294vsi20050520_025114_01.cif
_cod_data_source_block (Et4N)2[O2MoS2Cu(SPh)]
_cod_original_formula_sum 'C22 H45 Cu Mo N2 O2 S3 '
_cod_database_code 4309407

loop_
_symmetry_equiv_pos_as_xyz
x,y,z
-x,y,-z
1/2+x,1/2+y,z
1/2-x,1/2+y,-z

loop_
_atom_site_label
_atom_site_type_symbol
_atom_site_fract_x
_atom_site_fract_y
_atom_site_fract_z
_atom_site_U_iso_or_equiv
_atom_site_adp_type
_atom_site_occupancy
_atom_site_calc_flag
_atom_site_refinement_flags
_atom_site_disorder_assembly
_atom_site_disorder_group
Mo Mo 0.18494(3) 0.6799 0.15442(2) 0.0274(1) Uani 1.00 d . . .
Cu Cu 0.24825(4) 0.57797(9) 0.27029(3) 0.0260(2) Uani 1.00 d . . .
S(1) S 0.32219(9) 0.6362(2) 0.18790(7) 0.0361(4) Uani 1.00 d . . .
S(2) S 0.11308(8) 0.6289(2) 0.24043(7) 0.0294(3) Uani 1.00 d . . .
S(3) S 0.30684(8) 0.4842(2) 0.36162(7) 0.0320(3) Uani 1.00 d . . .
O(1) O 0.1710(3) 0.8708(6) 0.1319(3) 0.055(2) Uani 1.00 d . . .
O(2) O 0.1513(3) 0.5608(7) 0.0904(2) 0.053(1) Uani 1.00 d . . .
N(1) N 0.0881(3) 0.1147(5) 0.3190(2) 0.023(1) Uani 1.00 d . . .
N(2) N -0.1317(3) -0.3212(8) 0.0993(2) 0.036(1) Uani 1.00 d . . .
C(1) C 0.2329(3) 0.4745(6) 0.4184(2) 0.026(1) Uani 1.00 d . . .
C(2) C 0.2444(3) 0.3665(7) 0.4687(2) 0.030(1) Uani 1.00 d . . .
C(3) C 0.1864(4) 0.3522(7) 0.5141(3) 0.036(1) Uani 1.00 d . . .
C(4) C 0.1160(4) 0.4478(8) 0.5115(3) 0.039(2) Uani 1.00 d . . .
C(5) C 0.1047(4) 0.5562(6) 0.4625(3) 0.031(1) Uani 1.00 d . . .
C(6) C 0.1619(3) 0.5706(6) 0.4168(2) 0.027(1) Uani 1.00 d . . .
C(7) C 0.1832(3) 0.1103(7) 0.3377(3) 0.030(1) Uani 1.00 d . . .
C(8) C 0.2277(4) -0.0312(7) 0.3201(3) 0.036(1) Uani 1.00 d . . .
C(9) C 0.0430(4) -0.0092(7) 0.3521(3) 0.033(1) Uani 1.00 d . . .
C(10) C 0.0529(5) -0.0020(9) 0.4257(3) 0.052(2) Uani 1.00 d . . .
C(11) C 0.0669(3) 0.0859(7) 0.2463(2) 0.029(1) Uani 1.00 d . . .
C(12) C 0.1049(4) 0.1998(9) 0.2033(3) 0.045(2) Uani 1.00 d . . .
C(13) C 0.0609(3) 0.2730(6) 0.3382(3) 0.027(1) Uani 1.00 d . . .
C(14) C -0.0332(4) 0.3055(7) 0.3241(3) 0.035(2) Uani 1.00 d . . .
C(15) C -0.0920(6) -0.280(1) 0.1647(4) 0.070(3) Uani 1.00 d . . .
C(16) C -0.1283(5) -0.339(2) 0.2216(4) 0.096(3) Uani 1.00 d . . .
C(17) C -0.1312(5) -0.489(1) 0.0891(6) 0.072(3) Uani 1.00 d . . .
C(18) C -0.0531(5) -0.573(1) 0.0922(6) 0.081(3) Uani 1.00 d . . .
C(19) C -0.2222(6) -0.257(1) 0.0961(4) 0.076(3) Uani 1.00 d . . .
C(20) C -0.2747(6) -0.287(2) 0.0308(4) 0.104(4) Uani 1.00 d . . .
C(21) C -0.0834(7) -0.241(1) 0.0494(5) 0.077(3) Uani 1.00 d . . .
C(22) C -0.066(1) -0.071(1) 0.0657(10) 0.170(7) Uani 1.00 d . . .
H(1) H 0.2937 0.3008 0.4719 0.0361 Uiso 1.00 calc . . .
H(2) H 0.1950 0.2752 0.5478 0.0426 Uiso 1.00 calc . . .
H(3) H 0.0758 0.4388 0.5433 0.0467 Uiso 1.00 calc . . .
H(4) H 0.0559 0.6231 0.4601 0.0370 Uiso 1.00 calc . . .
H(5) H 0.1529 0.6479 0.3833 0.0321 Uiso 1.00 calc . . .
H(6) H 0.2078 0.1957 0.3166 0.0358 Uiso 1.00 calc . . .
H(7) H 0.1931 0.1226 0.3843 0.0358 Uiso 1.00 calc . . .
H(8) H 0.2057 -0.1181 0.3419 0.0430 Uiso 1.00 calc . . .
H(9) H 0.2187 -0.0464 0.2737 0.0430 Uiso 1.00 calc . . .
H(10) H 0.2877 -0.0209 0.3334 0.0430 Uiso 1.00 calc . . .
H(11) H -0.0167 -0.0024 0.3373 0.0399 Uiso 1.00 calc . . .
H(12) H 0.0647 -0.1069 0.3393 0.0399 Uiso 1.00 calc . . .
H(13) H 0.0206 -0.0838 0.4427 0.0625 Uiso 1.00 calc . . .
H(14) H 0.1120 -0.0132 0.4417 0.0625 Uiso 1.00 calc . . .
H(15) H 0.0323 0.0956 0.4396 0.0625 Uiso 1.00 calc . . .
H(16) H 0.0873 -0.0149 0.2365 0.0349 Uiso 1.00 calc . . .
H(17) H 0.0060 0.0892 0.2365 0.0349 Uiso 1.00 calc . . .
H(18) H 0.1659 0.1967 0.2116 0.0546 Uiso 1.00 calc . . .
H(19) H 0.0882 0.1744 0.1583 0.0546 Uiso 1.00 calc . . .
H(20) H 0.0850 0.3015 0.2122 0.0546 Uiso 1.00 calc . . .
H(21) H 0.0764 0.2852 0.3843 0.0318 Uiso 1.00 calc . . .
H(22) H 0.0913 0.3473 0.3148 0.0318 Uiso 1.00 calc . . .
H(23) H -0.0450 0.4082 0.3382 0.0420 Uiso 1.00 calc . . .
H(24) H -0.0497 0.2964 0.2780 0.0420 Uiso 1.00 calc . . .
H(25) H -0.0648 0.2326 0.3472 0.0420 Uiso 1.00 calc . . .
H(26) H -0.0339 -0.3152 0.1677 0.0839 Uiso 1.00 calc . . .
H(27) H -0.0930 -0.1696 0.1677 0.0839 Uiso 1.00 calc . . .
H(28) H -0.1865 -0.3057 0.2206 0.1147 Uiso 1.00 calc . . .
H(29) H -0.1264 -0.4501 0.2212 0.1147 Uiso 1.00 calc . . .
H(30) H -0.0961 -0.3015 0.2606 0.1147 Uiso 1.00 calc . . .
H(31) H -0.1634 -0.5331 0.1216 0.0867 Uiso 1.00 calc . . .
H(32) H -0.1604 -0.5073 0.0464 0.0867 Uiso 1.00 calc . . .
H(33) H -0.0650 -0.6795 0.0829 0.0975 Uiso 1.00 calc . . .
H(34) H -0.0185 -0.5318 0.0606 0.0975 Uiso 1.00 calc . . .
H(35) H -0.0233 -0.5631 0.1352 0.0975 Uiso 1.00 calc . . .
H(36) H -0.2506 -0.3048 0.1300 0.0916 Uiso 1.00 calc . . .
H(37) H -0.2189 -0.1478 0.1033 0.0916 Uiso 1.00 calc . . .
H(38) H -0.3307 -0.2434 0.0317 0.1250 Uiso 1.00 calc . . .
H(39) H -0.2472 -0.2393 -0.0036 0.1250 Uiso 1.00 calc . . .
H(40) H -0.2793 -0.3958 0.0232 0.1250 Uiso 1.00 calc . . .
H(41) H -0.0297 -0.2921 0.0477 0.0921 Uiso 1.00 calc . . .
H(42) H -0.1162 -0.2473 0.0074 0.0921 Uiso 1.00 calc . . .
H(43) H -0.0344 -0.0625 0.1080 0.2037 Uiso 1.00 calc . . .
H(44) H -0.0342 -0.0257 0.0333 0.2037 Uiso 1.00 calc . . .
H(45) H -0.1196 -0.0172 0.0660 0.2037 Uiso 1.00 calc . . .

loop_
_atom_site_aniso_label
_atom_site_aniso_U_11
_atom_site_aniso_U_22
_atom_site_aniso_U_33
_atom_site_aniso_U_12
_atom_site_aniso_U_13
_atom_site_aniso_U_23
Mo 0.0255(2) 0.0321(2) 0.0242(2) -0.0016(2) 0.0005(1) 0.0013(2)
Cu 0.0227(3) 0.0291(3) 0.0261(3) -0.0015(3) 0.0018(2) 0.0024(3)
S(1) 0.0218(6) 0.0534(9) 0.0339(7) -0.0004(6) 0.0065(5) 0.0039(6)
S(2) 0.0212(6) 0.0360(7) 0.0313(7) -0.0009(5) 0.0037(5) 0.0036(5)
S(3) 0.0189(6) 0.0439(8) 0.0331(7) 0.0001(6) 0.0023(5) 0.0100(6)
O(1) 0.055(3) 0.048(3) 0.066(3) 0.006(2) 0.019(3) 0.023(3)
O(2) 0.049(3) 0.071(3) 0.037(2) -0.014(3) -0.001(2) -0.012(2)
N(1) 0.019(2) 0.022(2) 0.028(2) -0.002(2) 0.003(2) -0.003(2)
N(2) 0.029(2) 0.052(3) 0.029(2) 0.002(3) 0.007(2) 0.001(3)
C(1) 0.026(2) 0.028(2) 0.023(2) -0.008(2) -0.005(2) 0.002(2)
C(2) 0.027(3) 0.037(3) 0.025(3) 0.002(2) -0.003(2) 0.003(2)
C(3) 0.047(3) 0.038(3) 0.021(2) 0.001(3) -0.001(2) 0.006(2)
C(4) 0.046(4) 0.045(3) 0.027(3) 0.000(3) 0.012(2) 0.005(2)
C(5) 0.034(3) 0.027(3) 0.031(3) 0.002(2) 0.004(2) -0.004(2)
C(6) 0.028(2) 0.026(2) 0.026(2) -0.002(2) 0.001(2) 0.003(2)
C(7) 0.016(2) 0.035(3) 0.038(3) -0.004(2) 0.002(2) -0.007(2)
C(8) 0.024(3) 0.038(3) 0.044(3) 0.005(2) 0.000(2) -0.004(3)
C(9) 0.031(3) 0.027(3) 0.043(3) -0.004(2) 0.010(2) 0.000(2)
C(10) 0.066(5) 0.053(4) 0.040(4) 0.002(4) 0.021(3) 0.016(3)
C(11) 0.032(3) 0.029(2) 0.026(2) 0.004(2) 0.000(2) -0.007(2)
C(12) 0.048(4) 0.055(4) 0.034(3) 0.007(3) 0.010(3) 0.004(3)
C(13) 0.029(3) 0.019(2) 0.033(3) -0.003(2) 0.008(2) -0.005(2)
C(14) 0.033(3) 0.032(3) 0.040(3) 0.008(2) 0.005(2) -0.008(2)
C(15) 0.063(5) 0.090(7) 0.055(4) 0.008(5) -0.007(4) 0.006(4)
C(16) 0.041(4) 0.21(1) 0.035(3) 0.015(7) 0.010(3) 0.034(7)
C(17) 0.048(5) 0.054(5) 0.119(8) -0.007(4) 0.029(5) -0.014(5)
C(18) 0.038(4) 0.069(6) 0.139(9) 0.011(4) 0.020(5) 0.022(6)
C(19) 0.059(5) 0.110(8) 0.061(5) 0.025(5) 0.014(4) 0.013(5)
C(20) 0.063(6) 0.19(1) 0.056(5) 0.038(8) -0.025(4) -0.020(7)
C(21) 0.094(7) 0.071(6) 0.072(6) 0.007(5) 0.043(5) -0.004(5)
C(22) 0.23(2) 0.053(6) 0.26(2) -0.039(9) 0.20(2) -0.038(9)

loop_
_atom_type_symbol
_atom_type_description
_atom_type_scat_dispersion_real
_atom_type_scat_dispersion_imag
_atom_type_scat_source
Mo Mo -1.683 0.686
;International Tables for Crystallography
(1992, Vol. C, Tables 4.2.6.8 and 6.1.1.1)
;
Cu Cu 0.320 1.265
;International Tables for Crystallography
(1992, Vol. C, Tables 4.2.6.8 and 6.1.1.1)
;
S S 0.125 0.123
;International Tables for Crystallography
(1992, Vol. C, Tables 4.2.6.8 and 6.1.1.1)
;
O O 0.011 0.006
;International Tables for Crystallography
(1992, Vol. C, Tables 4.2.6.8 and 6.1.1.1)
;
C C 0.003 0.002
;International Tables for Crystallography
(1992, Vol. C, Tables 4.2.6.8 and 6.1.1.1)
;
H H 0.000 0.000
;International Tables for Crystallography
(1992, Vol. C, Table 6.1.1.2)
;
N N 0.006 0.003
;International Tables for Crystallography
(1992, Vol. C, Tables 4.2.6.8 and 6.1.1.1)
;

loop_
_geom_angle_atom_site_label_1
_geom_angle_atom_site_label_2
_geom_angle_atom_site_label_3
_geom_angle
_geom_angle_site_symmetry_1
_geom_angle_site_symmetry_2
_geom_angle_site_symmetry_3
_geom_angle_publ_flag
Cu Mo S(1) 53.30(4) . . . yes
Cu Mo S(2) 52.84(4) . . . yes
Cu Mo O(1) 126.1(2) . . . yes
Cu Mo O(2) 123.4(2) . . . yes
S(1) Mo S(2) 106.09(6) . . . yes
S(1) Mo O(1) 109.7(2) . . . yes
S(1) Mo O(2) 110.3(2) . . . yes
S(2) Mo O(1) 109.9(2) . . . yes
S(2) Mo O(2) 110.3(2) . . . yes
O(1) Mo O(2) 110.6(3) . . . yes
Mo Cu S(1) 53.98(5) . . . yes
Mo Cu S(2) 54.35(4) . . . yes
Mo Cu S(3) 175.70(5) . . . yes
S(1) Cu S(2) 108.28(6) . . . yes
S(1) Cu S(3) 122.63(6) . . . yes
S(2) Cu S(3) 129.08(6) . . . yes
Mo S(1) Cu 72.73(5) . . . yes
Mo S(2) Cu 72.81(5) . . . yes
Cu S(3) C(1) 110.3(2) . . . yes
C(7) N(1) C(9) 112.0(4) . . . yes
C(7) N(1) C(11) 110.9(4) . . . yes
C(7) N(1) C(13) 105.0(4) . . . yes
C(9) N(1) C(11) 105.4(4) . . . yes
C(9) N(1) C(13) 112.0(4) . . . yes
C(11) N(1) C(13) 111.7(4) . . . yes
C(15) N(2) C(17) 111.3(7) . . . yes
C(15) N(2) C(19) 104.9(6) . . . yes
C(15) N(2) C(21) 108.3(7) . . . yes
C(17) N(2) C(19) 111.9(7) . . . yes
C(17) N(2) C(21) 110.5(6) . . . yes
C(19) N(2) C(21) 109.8(7) . . . yes
S(3) C(1) C(2) 119.2(4) . . . yes
S(3) C(1) C(6) 123.3(4) . . . yes
C(2) C(1) C(6) 117.5(5) . . . yes
C(1) C(2) C(3) 121.2(5) . . . yes
C(2) C(3) C(4) 120.5(5) . . . yes
C(3) C(4) C(5) 118.7(5) . . . yes
C(4) C(5) C(6) 121.3(5) . . . yes
C(1) C(6) C(5) 120.8(5) . . . yes
N(1) C(7) C(8) 116.4(4) . . . yes
N(1) C(9) C(10) 115.2(5) . . . yes
N(1) C(11) C(12) 114.5(5) . . . yes
N(1) C(13) C(14) 115.0(4) . . . yes
N(2) C(15) C(16) 119.2(8) . . . yes
N(2) C(17) C(18) 121.0(8) . . . yes
N(2) C(19) C(20) 113.3(8) . . . yes
N(2) C(21) C(22) 112.7(8) . . . yes

loop_
_geom_bond_atom_site_label_1
_geom_bond_atom_site_label_2
_geom_bond_distance
_geom_bond_site_symmetry_1
_geom_bond_site_symmetry_2
_geom_bond_publ_flag
Mo Cu 2.6635(7) . . yes
Mo S(1) 2.256(2) . . yes
Mo S(2) 2.266(1) . . yes
Mo O(1) 1.743(5) . . yes
Mo O(2) 1.729(5) . . yes
Cu S(1) 2.236(2) . . yes
Cu S(2) 2.222(2) . . yes
Cu S(3) 2.184(2) . . yes
S(3) C(1) 1.755(6) . . yes
N(1) C(7) 1.524(6) . . yes
N(1) C(9) 1.506(7) . . yes
N(1) C(11) 1.533(7) . . yes
N(1) C(13) 1.518(7) . . yes
N(2) C(15) 1.482(10) . . yes
N(2) C(17) 1.48(1) . . yes
N(2) C(19) 1.542(10) . . yes
N(2) C(21) 1.53(1) . . yes
C(1) C(2) 1.406(7) . . yes
C(1) C(6) 1.406(8) . . yes
C(2) C(3) 1.394(8) . . yes
C(3) C(4) 1.396(9) . . yes
C(4) C(5) 1.390(8) . . yes
C(5) C(6) 1.389(8) . . yes
C(7) C(8) 1.492(8) . . yes
C(9) C(10) 1.522(9) . . yes
C(11) C(12) 1.508(9) . . yes
C(13) C(14) 1.524(8) . . yes
C(15) C(16) 1.46(1) . . yes
C(17) C(18) 1.44(1) . . yes
C(19) C(20) 1.54(1) . . yes
C(21) C(22) 1.54(2) . . yes

loop_
_geom_contact_atom_site_label_1
_geom_contact_atom_site_label_2
_geom_contact_distance
_geom_contact_site_symmetry_1
_geom_contact_site_symmetry_2
_geom_contact_publ_flag
Mo Cu 2.6635(7) . . ?
S(2) C(15) 3.563(9) . 1_565 ?
O(1) C(12) 3.454(9) . 1_565 ?
O(1) C(11) 3.574(8) . 1_565 ?
O(1) C(17) 3.579(10) . 3_565 ?
O(2) C(19) 3.43(1) . 3_555 ?
O(2) C(21) 3.46(1) . 2_565 ?
O(2) C(18) 3.46(1) . 1_565 ?
O(2) C(20) 3.53(2) . 3_555 ?
C(1) C(13) 3.525(7) . . ?
C(2) C(7) 3.582(8) . . ?
C(5) C(13) 3.595(7) . . ?
C(6) C(13) 3.389(8) . . ?
C(21) C(21) 3.52(2) . 2_555 ?

loop_
_geom_torsion_atom_site_label_1
_geom_torsion_atom_site_label_2
_geom_torsion_atom_site_label_3
_geom_torsion_atom_site_label_4
_geom_torsion
_geom_torsion_site_symmetry_1
_geom_torsion_site_symmetry_2
_geom_torsion_site_symmetry_3
_geom_torsion_site_symmetry_4
_geom_torsion_publ_flag
Mo Cu S(3) C(1) -150.3(6) . . . . yes
Mo S(1) Cu S(2) -2.33(7) . . . . yes
Mo S(1) Cu S(3) 176.81(6) . . . . yes
Mo S(2) Cu S(1) 2.32(7) . . . . yes
Mo S(2) Cu S(3) -176.75(7) . . . . yes
Cu S(1) Mo S(2) 2.26(7) . . . . yes
Cu S(1) Mo O(1) 120.9(2) . . . . yes
Cu S(1) Mo O(2) -117.1(2) . . . . yes
Cu S(2) Mo S(1) -2.27(7) . . . . yes
Cu S(2) Mo O(1) -120.8(2) . . . . yes
Cu S(2) Mo O(2) 117.1(2) . . . . yes
Cu S(3) C(1) C(2) 154.5(4) . . . . yes
Cu S(3) C(1) C(6) -25.9(5) . . . . yes
S(1) Mo Cu S(2) 177.27(8) . . . . yes
S(1) Mo Cu S(3) -38.7(6) . . . . yes
S(1) Cu Mo S(2) -177.27(8) . . . . yes
S(1) Cu Mo O(1) -88.7(2) . . . . yes
S(1) Cu Mo O(2) 91.5(2) . . . . yes
S(1) Cu S(3) C(1) 172.7(2) . . . . yes
S(2) Mo Cu S(3) 144.0(7) . . . . yes
S(2) Cu Mo O(1) 88.6(2) . . . . yes
S(2) Cu Mo O(2) -91.2(2) . . . . yes
S(2) Cu S(3) C(1) -8.3(2) . . . . yes
S(3) Cu Mo O(1) -127.4(7) . . . . yes
S(3) Cu Mo O(2) 52.8(7) . . . . yes
S(3) C(1) C(2) C(3) -178.5(4) . . . . yes
S(3) C(1) C(6) C(5) 179.0(4) . . . . yes
C(1) C(2) C(3) C(4) -1.5(9) . . . . yes
C(1) C(6) C(5) C(4) 0.6(8) . . . . yes
C(2) C(1) C(6) C(5) -1.5(8) . . . . yes
C(2) C(3) C(4) C(5) 0.6(9) . . . . yes
C(3) C(2) C(1) C(6) 1.9(8) . . . . yes
C(3) C(4) C(5) C(6) -0.2(9) . . . . yes
C(7) N(1) C(9) C(10) 60.9(6) . . . . yes
C(7) N(1) C(11) C(12) -59.5(6) . . . . yes
C(7) N(1) C(13) C(14) -180.0(5) . . . . yes
C(8) C(7) N(1) C(9) 62.0(6) . . . . yes
C(8) C(7) N(1) C(11) -55.5(6) . . . . yes
C(8) C(7) N(1) C(13) -176.2(5) . . . . yes
C(9) N(1) C(11) C(12) 179.1(5) . . . . yes
C(9) N(1) C(13) C(14) -58.2(6) . . . . yes
C(10) C(9) N(1) C(11) -178.4(5) . . . . yes
C(10) C(9) N(1) C(13) -56.8(6) . . . . yes
C(11) N(1) C(13) C(14) 59.8(6) . . . . yes
C(12) C(11) N(1) C(13) 57.2(6) . . . . yes
C(15) N(2) C(17) C(18) -61(1) . . . . yes
C(15) N(2) C(19) C(20) 179.4(10) . . . . yes
C(15) N(2) C(21) C(22) -46(1) . . . . yes
C(16) C(15) N(2) C(17) -60(1) . . . . yes
C(16) C(15) N(2) C(19) 60(1) . . . . yes
C(16) C(15) N(2) C(21) 178.2(10) . . . . yes
C(17) N(2) C(19) C(20) -59(1) . . . . yes
C(17) N(2) C(21) C(22) -168(1) . . . . yes
C(18) C(17) N(2) C(19) -178.0(9) . . . . yes
C(18) C(17) N(2) C(21) 59(1) . . . . yes
C(19) N(2) C(21) C(22) 67(1) . . . . yes
C(20) C(19) N(2) C(21) 63(1) . . . . yes
C(20) C(19) N(2) C(21) 63(1) . . . . yes
